data_4075816
loop_
_publ_author_name
'Lian, Bing'
'Lehmann, Christian W.'
'Navarro, Christophe'
'Carpentier, Jean-Fran\,cois'

_publ_section_title
;
 Model Studies of Methacrylate Chain Transfer Polymerization Mediated by
 Cationic Zirconocenetert-Butyl Enolate
;
_journal_issue 10
_journal_name_full Organometallics
_journal_page_first 2466
_journal_paper_doi 10.1021/om050119m
_journal_volume 24
_journal_year 2005
_chemical_compound_source THF/Toluene
_chemical_formula_moiety 'C21 H25 O2 S Zr, C19 H3 B F15'
_chemical_formula_sum 'C40 H28 B F15 O2 S Zr'
_chemical_formula_weight 959.72
_chemical_name_systematic
; 
 ? 
;
_space_group_IT_number 14
_symmetry_cell_setting monoclinic
_symmetry_Int_Tables_number 14
_symmetry_space_group_name_Hall '-P 2yn'
_symmetry_space_group_name_H-M 'P 1 21/n 1'
_atom_sites_solution_hydrogens geom
_atom_sites_solution_primary direct
_atom_sites_solution_secondary difmap
_cell_angle_alpha 90.00
_cell_angle_beta 105.3940(10)
_cell_angle_gamma 90.00
_cell_formula_units_Z 4
_cell_length_a 12.9296(2)
_cell_length_b 12.9776(2)
_cell_length_c 22.9040(3)
_cell_measurement_reflns_used 64374
_cell_measurement_temperature 100
_cell_measurement_theta_max 26.37
_cell_measurement_theta_min 2.91
_cell_volume 3705.30(10)
_computing_cell_refinement 'Denzo / Scalepack (Otwinowski 1997)'
_computing_data_collection 'Collect software (Nonius, 1998)'
_computing_data_reduction 'Denzo / Scalepack (Otwinowski 1997)'
_computing_molecular_graphics 'DIAMOND (Crystal Impact GbR, 1999)'
_computing_structure_refinement 'SHELXL-97 (Sheldrick, 1997)'
_computing_structure_solution 'SHELXS-97 (Sheldrick, 1990)'
_diffrn_ambient_temperature 100
_diffrn_measured_fraction_theta_full 0.996
_diffrn_measured_fraction_theta_max 0.996
_diffrn_measurement_device_type 'Nonius KappaCCD'
_diffrn_measurement_method 'CCD \w-scan'
_diffrn_radiation_monochromator graphite
_diffrn_radiation_source '0.3 mm focus rotating anode'
_diffrn_radiation_type MoK\a
_diffrn_radiation_wavelength 0.71073
_diffrn_reflns_av_R_equivalents 0.0678
_diffrn_reflns_av_sigmaI/netI 0.0455
_diffrn_reflns_limit_h_max 16
_diffrn_reflns_limit_h_min -16
_diffrn_reflns_limit_k_max 16
_diffrn_reflns_limit_k_min -16
_diffrn_reflns_limit_l_max 28
_diffrn_reflns_limit_l_min -28
_diffrn_reflns_number 56591
_diffrn_reflns_theta_full 26.40
_diffrn_reflns_theta_max 26.40
_diffrn_reflns_theta_min 3.14
_diffrn_standards_decay_% 0.00
_diffrn_standards_number 0
_exptl_absorpt_coefficient_mu 0.467
_exptl_absorpt_correction_T_max 1
_exptl_absorpt_correction_T_min 1
_exptl_absorpt_correction_type multi-scan
_exptl_absorpt_process_details 'Scalepack, Otwinowski (1997)'
_exptl_crystal_colour yellow
_exptl_crystal_density_diffrn 1.720
_exptl_crystal_density_meas ?
_exptl_crystal_density_method none
_exptl_crystal_description block
_exptl_crystal_F_000 1920
_exptl_crystal_size_max 0.04
_exptl_crystal_size_mid 0.04
_exptl_crystal_size_min 0.02
_refine_diff_density_max 0.368
_refine_diff_density_min -0.352
_refine_diff_density_rms 0.066
_refine_ls_extinction_method none
_refine_ls_goodness_of_fit_ref 1.015
_refine_ls_hydrogen_treatment constr
_refine_ls_matrix_type full
_refine_ls_number_parameters 543
_refine_ls_number_reflns 7565
_refine_ls_number_restraints 0
_refine_ls_restrained_S_all 1.015
_refine_ls_R_factor_all 0.0603
_refine_ls_R_factor_gt 0.0349
_refine_ls_shift/su_max 0.001
_refine_ls_shift/su_mean 0.000
_refine_ls_structure_factor_coef Fsqd
_refine_ls_weighting_details 'calc w=1/[\s^2^(Fo^2^)+(0.0208P)^2^+2.9972P] where P=(Fo^2^+2Fc^2^)/3'
_refine_ls_weighting_scheme calc
_refine_ls_wR_factor_gt 0.0623
_refine_ls_wR_factor_ref 0.0697
_reflns_number_gt 5675
_reflns_number_total 7565
_reflns_threshold_expression I>2\s(I)
_cod_data_source_file om050119msi20050218_051258.cif
_cod_data_source_block 4789
_cod_depositor_comments
;
The following automatic conversions were performed:

'_geom_bond_publ_flag' value 'N' changed to 'n' according to
/home/saulius/struct/CIF-dictionaries/cif_core.dic dictionary named
'cif_core.dic' version 2.4.1 from 2010-06-29 (28
times).

'_geom_angle_publ_flag' value 'N' changed to 'n' according
to /home/saulius/struct/CIF-dictionaries/cif_core.dic dictionary
named 'cif_core.dic' version 2.4.1 from 2010-06-29 (70 times).

Automatic conversion script
Id: cif_fix_values 1715 2011-07-08 13:25:40Z adriana 

The following automatic conversions were performed:

'_exptl_crystal_density_meas' value 'none' was changed to '?' - the
value is perceived as not measured.

Automatic conversion script
Id: cif_fix_values 3008 2015-01-20 13:52:24Z robertas 
;
_cod_original_cell_volume 3705.30(9)
_cod_original_sg_symbol_H-M 'P 21/n'
_cod_database_code 4075816

loop_
_symmetry_equiv_pos_as_xyz
'x, y, z'
'-x+1/2, y+1/2, -z+1/2'
'-x, -y, -z'
'x-1/2, -y-1/2, z-1/2'

loop_
_atom_site_label
_atom_site_type_symbol
_atom_site_fract_x
_atom_site_fract_y
_atom_site_fract_z
_atom_site_U_iso_or_equiv
_atom_site_adp_type
_atom_site_occupancy
_atom_site_symmetry_multiplicity
_atom_site_calc_flag
_atom_site_refinement_flags
Zr1 Zr 0.499244(18) 0.744218(18) 0.095781(10) 0.01554(6) Uani 1 1 d .
S1 S 0.57323(5) 0.88334(5) 0.04507(3) 0.02083(14) Uani 1 1 d .
C1 C 0.1721(2) 0.21339(18) 0.19694(10) 0.0215(6) Uani 1 1 d .
H1A H 0.1009 0.1828 0.1808 0.032 Uiso 1 1 calc R
H1B H 0.1827 0.2294 0.2399 0.032 Uiso 1 1 calc R
H1C H 0.2271 0.1645 0.1923 0.032 Uiso 1 1 calc R
B1 B 0.1811(2) 0.3190(2) 0.15990(12) 0.0183(6) Uani 1 1 d .
C11 C 0.6133(2) 0.99342(18) 0.09156(10) 0.0197(5) Uani 1 1 d .
C12 C 0.7173(2) 1.02970(19) 0.10116(11) 0.0231(6) Uani 1 1 d .
H12 H 0.7658 0.9946 0.0834 0.028 Uiso 1 1 calc R
C13 C 0.7517(2) 1.1166(2) 0.13637(11) 0.0276(6) Uani 1 1 d .
H13 H 0.8233 1.1405 0.1430 0.033 Uiso 1 1 calc R
C14 C 0.6807(2) 1.16800(19) 0.16162(11) 0.0263(6) Uani 1 1 d .
H14 H 0.7036 1.2279 0.1854 0.032 Uiso 1 1 calc R
C15 C 0.5760(2) 1.13314(19) 0.15267(11) 0.0232(6) Uani 1 1 d .
H15 H 0.5279 1.1687 0.1706 0.028 Uiso 1 1 calc R
C16 C 0.5418(2) 1.04644(18) 0.11763(11) 0.0201(5) Uani 1 1 d .
O17 O 0.44187(13) 1.00376(13) 0.10840(7) 0.0229(4) Uani 1 1 d .
C18 C 0.3670(2) 1.0557(2) 0.13429(12) 0.0296(6) Uani 1 1 d .
H18A H 0.3964 1.0602 0.1783 0.044 Uiso 1 1 calc R
H18B H 0.2994 1.0172 0.1250 0.044 Uiso 1 1 calc R
H18C H 0.3539 1.1252 0.1173 0.044 Uiso 1 1 calc R
C21 C 0.65760(19) 0.7473(2) 0.18667(10) 0.0213(5) Uani 1 1 d .
H21 H 0.7271 0.7503 0.1801 0.026 Uiso 1 1 calc R
C22 C 0.5994(2) 0.65705(19) 0.19138(10) 0.0208(6) Uani 1 1 d .
H22 H 0.6236 0.5884 0.1891 0.025 Uiso 1 1 calc R
C23 C 0.4994(2) 0.68600(19) 0.20000(10) 0.0218(6) Uani 1 1 d .
H23 H 0.4439 0.6407 0.2038 0.026 Uiso 1 1 calc R
C24 C 0.4969(2) 0.79506(19) 0.20192(10) 0.0210(6) Uani 1 1 d .
H24 H 0.4395 0.8358 0.2079 0.025 Uiso 1 1 calc R
C25 C 0.5936(2) 0.83257(19) 0.19354(10) 0.0219(6) Uani 1 1 d .
H25 H 0.6129 0.9031 0.1926 0.026 Uiso 1 1 calc R
C31 C 0.3947(2) 0.62037(19) 0.01673(11) 0.0246(6) Uani 1 1 d .
H31 H 0.3186 0.6186 0.0072 0.030 Uiso 1 1 calc R
C32 C 0.4650(2) 0.56294(19) 0.06239(11) 0.0257(6) Uani 1 1 d .
H32 H 0.4450 0.5166 0.0896 0.031 Uiso 1 1 calc R
C33 C 0.5708(2) 0.5863(2) 0.06059(11) 0.0264(6) Uani 1 1 d .
H33 H 0.6345 0.5581 0.0863 0.032 Uiso 1 1 calc R
C34 C 0.5654(2) 0.65848(19) 0.01432(11) 0.0252(6) Uani 1 1 d .
H34 H 0.6248 0.6872 0.0029 0.030 Uiso 1 1 calc R
C35 C 0.4561(2) 0.68093(19) -0.01241(11) 0.0242(6) Uani 1 1 d .
H35 H 0.4289 0.7284 -0.0444 0.029 Uiso 1 1 calc R
O41 O 0.32894(13) 0.79016(12) 0.08171(7) 0.0194(4) Uani 1 1 d .
C42 C 0.2691(2) 0.8479(2) 0.02732(11) 0.0244(6) Uani 1 1 d .
H42A H 0.2701 0.8106 -0.0102 0.029 Uiso 1 1 calc R
H42B H 0.3001 0.9174 0.0262 0.029 Uiso 1 1 calc R
C43 C 0.1565(2) 0.8548(2) 0.03438(13) 0.0312(6) Uani 1 1 d .
H43A H 0.1033 0.8639 -0.0053 0.037 Uiso 1 1 calc R
H43B H 0.1495 0.9123 0.0615 0.037 Uiso 1 1 calc R
C44 C 0.1431(2) 0.7505(2) 0.06255(13) 0.0330(6) Uani 1 1 d .
H44A H 0.0858 0.7533 0.0839 0.040 Uiso 1 1 calc R
H44B H 0.1258 0.6958 0.0314 0.040 Uiso 1 1 calc R
C45 C 0.25156(19) 0.7322(2) 0.10658(11) 0.0241(6) Uani 1 1 d .
H45A H 0.2525 0.7578 0.1474 0.029 Uiso 1 1 calc R
H45B H 0.2692 0.6578 0.1094 0.029 Uiso 1 1 calc R
C51 C 0.3035(2) 0.36306(18) 0.19306(10) 0.0184(5) Uani 1 1 d .
F52 F 0.38342(11) 0.33089(10) 0.11176(6) 0.0214(3) Uani 1 1 d .
C52 C 0.3927(2) 0.36078(18) 0.17008(10) 0.0193(5) Uani 1 1 d .
F53 F 0.57660(11) 0.38531(11) 0.17528(7) 0.0288(3) Uani 1 1 d .
C53 C 0.4951(2) 0.38699(18) 0.20198(11) 0.0214(6) Uani 1 1 d .
F54 F 0.61606(12) 0.43660(12) 0.29422(7) 0.0383(4) Uani 1 1 d .
C54 C 0.5158(2) 0.41450(19) 0.26204(12) 0.0252(6) Uani 1 1 d .
F55 F 0.44866(13) 0.44489(12) 0.34662(6) 0.0360(4) Uani 1 1 d .
C55 C 0.4308(2) 0.41804(19) 0.28774(11) 0.0252(6) Uani 1 1 d .
F56 F 0.25094(12) 0.40005(11) 0.28292(6) 0.0263(3) Uani 1 1 d .
C56 C 0.3299(2) 0.39342(18) 0.25366(11) 0.0205(5) Uani 1 1 d .
C61 C 0.16366(19) 0.30089(18) 0.08619(10) 0.0177(5) Uani 1 1 d .
F62 F 0.11933(12) 0.12152(10) 0.08300(6) 0.0256(3) Uani 1 1 d .
C62 C 0.13707(19) 0.20899(19) 0.05487(11) 0.0197(5) Uani 1 1 d .
F63 F 0.10297(12) 0.10510(11) -0.03339(6) 0.0310(4) Uani 1 1 d .
C63 C 0.12736(19) 0.1977(2) -0.00646(11) 0.0215(6) Uani 1 1 d .
F64 F 0.13227(13) 0.27128(12) -0.09990(6) 0.0352(4) Uani 1 1 d .
C64 C 0.1419(2) 0.2809(2) -0.04024(10) 0.0236(6) Uani 1 1 d .
F65 F 0.18035(12) 0.45855(12) -0.04395(6) 0.0332(4) Uani 1 1 d .
C65 C 0.1646(2) 0.3753(2) -0.01211(11) 0.0224(6) Uani 1 1 d .
F66 F 0.20112(12) 0.47739(10) 0.07404(6) 0.0259(3) Uani 1 1 d .
C66 C 0.17457(19) 0.38279(18) 0.04907(11) 0.0194(5) Uani 1 1 d .
C71 C 0.08486(19) 0.40095(18) 0.16455(10) 0.0184(5) Uani 1 1 d .
F72 F 0.19350(11) 0.55099(10) 0.19475(6) 0.0258(3) Uani 1 1 d .
C72 C 0.0968(2) 0.50323(19) 0.18352(10) 0.0204(5) Uani 1 1 d .
F73 F 0.03266(13) 0.66219(11) 0.21219(7) 0.0348(4) Uani 1 1 d .
C73 C 0.0137(2) 0.56402(19) 0.19219(11) 0.0251(6) Uani 1 1 d .
F74 F -0.16983(13) 0.58165(13) 0.18811(7) 0.0388(4) Uani 1 1 d .
C74 C -0.0876(2) 0.5244(2) 0.18006(11) 0.0270(6) Uani 1 1 d .
F75 F -0.20714(12) 0.38857(13) 0.14188(8) 0.0391(4) Uani 1 1 d .
C75 C -0.1060(2) 0.4265(2) 0.15750(12) 0.0263(6) Uani 1 1 d .
F76 F -0.04682(11) 0.27370(11) 0.12496(7) 0.0301(4) Uani 1 1 d .
C76 C -0.0209(2) 0.36846(19) 0.14983(11) 0.0213(5) Uani 1 1 d .

loop_
_atom_site_aniso_label
_atom_site_aniso_U_11
_atom_site_aniso_U_22
_atom_site_aniso_U_33
_atom_site_aniso_U_23
_atom_site_aniso_U_13
_atom_site_aniso_U_12
Zr1 0.01809(12) 0.01484(12) 0.01435(10 -0.00116(10) 0.00547(9) 0.00060(10)
S1 0.0260(4) 0.0194(3) 0.0179(3) -0.0004(3) 0.0073(3) -0.0024(3)
C1 0.0270(15) 0.0203(13) 0.0183(12) -0.0004(10) 0.0078(11) 0.0018(11)
B1 0.0186(15) 0.0193(14) 0.0169(13) -0.0014(12) 0.0045(12) 0.0011(12)
C11 0.0258(15) 0.0151(12) 0.0177(12) 0.0044(10) 0.0047(11) -0.0008(11)
C12 0.0248(15) 0.0228(14) 0.0220(13) 0.0077(11) 0.0068(11) 0.0011(11)
C13 0.0259(16) 0.0232(14) 0.0299(14) 0.0072(12) 0.0006(12) -0.0061(12)
C14 0.0337(16) 0.0138(13) 0.0259(13) 0.0023(11) -0.0016(12) -0.0016(11)
C15 0.0282(15) 0.0160(13) 0.0245(13) 0.0008(11) 0.0051(12) 0.0025(11)
C16 0.0224(14) 0.0160(12) 0.0207(12) 0.0037(10) 0.0034(11) -0.0009(11)
O17 0.0212(10) 0.0217(9) 0.0269(9) -0.0029(8) 0.0083(8) -0.0014(8)
C18 0.0229(15) 0.0297(15) 0.0375(15) -0.0037(13) 0.0107(13) 0.0007(12)
C21 0.0189(13) 0.0270(13) 0.0170(11) 0.0011(11) 0.0034(10) 0.0013(12)
C22 0.0281(15) 0.0186(13) 0.0144(12) 0.0018(10) 0.0033(11) 0.0045(11)
C23 0.0270(15) 0.0236(14) 0.0163(12) 0.0021(11) 0.0082(11) -0.0017(11)
C24 0.0273(15) 0.0239(13) 0.0120(11) -0.0003(10) 0.0054(11) 0.0063(11)
C25 0.0319(16) 0.0180(13) 0.0142(12) 0.0000(10) 0.0032(11) 0.0012(11)
C31 0.0283(15) 0.0225(14) 0.0237(13) -0.0093(11) 0.0079(12) -0.0028(11)
C32 0.0410(18) 0.0161(13) 0.0227(13) -0.0042(11) 0.0130(13) -0.0001(12)
C33 0.0306(16) 0.0231(14) 0.0234(13) -0.0107(11) 0.0036(12) 0.0060(12)
C34 0.0336(16) 0.0225(14) 0.0227(13) -0.0089(11) 0.0133(12) 0.0009(12)
C35 0.0338(16) 0.0218(14) 0.0164(12) -0.0051(11) 0.0057(12) 0.0005(12)
O41 0.0193(9) 0.0194(9) 0.0196(8) 0.0022(7) 0.0055(7) -0.0010(7)
C42 0.0242(15) 0.0251(14) 0.0209(12) 0.0043(11) 0.0010(11) 0.0028(11)
C43 0.0209(15) 0.0325(16) 0.0370(16) 0.0030(13) 0.0021(13) 0.0017(12)
C44 0.0198(14) 0.0372(16) 0.0405(15) 0.0018(14) 0.0055(12) -0.0013(13)
C45 0.0223(14) 0.0270(15) 0.0258(13) 0.0014(11) 0.0111(11) -0.0047(11)
C51 0.0223(14) 0.0136(12) 0.0183(12) 0.0026(10) 0.0033(11) 0.0023(10)
F52 0.0204(8) 0.0267(8) 0.0186(7) -0.0027(6) 0.0078(6) -0.0020(6)
C52 0.0270(15) 0.0123(12) 0.0197(12) 0.0016(10) 0.0081(11) 0.0018(10)
F53 0.0200(8) 0.0268(8) 0.0417(9) -0.0013(7) 0.0116(7) -0.0023(6)
C53 0.0197(14) 0.0162(13) 0.0297(14) 0.0010(11) 0.0092(12) -0.0007(10)
F54 0.0259(9) 0.0407(10) 0.0403(9) -0.0076(8) -0.0054(8) -0.0055(7)
C54 0.0194(15) 0.0187(13) 0.0320(14) -0.0004(11) -0.0032(12) -0.0008(11)
F55 0.0418(10) 0.0418(10) 0.0192(7) -0.0075(7) -0.0011(7) -0.0017(8)
C55 0.0344(17) 0.0203(13) 0.0180(12) -0.0024(11) 0.0016(12) -0.0004(12)
F56 0.0309(9) 0.0308(8) 0.0197(7) -0.0012(6) 0.0112(7) 0.0020(7)
C56 0.0245(14) 0.0173(13) 0.0210(12) 0.0030(10) 0.0084(11) 0.0015(11)
C61 0.0130(13) 0.0196(13) 0.0200(12) 0.0002(10) 0.0037(10) 0.0017(10)
F62 0.0330(9) 0.0186(7) 0.0255(7) 0.0003(6) 0.0082(7) -0.0040(6)
C62 0.0157(13) 0.0213(13) 0.0224(12) 0.0021(11) 0.0054(11) 0.0008(10)
F63 0.0330(9) 0.0314(9) 0.0270(8) -0.0122(7) 0.0050(7) -0.0033(7)
C63 0.0147(13) 0.0266(14) 0.0225(13) -0.0063(11) 0.0035(11) -0.0016(11)
F64 0.0401(10) 0.0509(11) 0.0147(7) -0.0024(7) 0.0075(7) -0.0034(8)
C64 0.0182(14) 0.0373(16) 0.0153(12) -0.0010(11) 0.0043(11) -0.0002(11)
F65 0.0398(10) 0.0373(9) 0.0215(7) 0.0099(7) 0.0061(7) -0.0085(8)
C65 0.0191(14) 0.0291(15) 0.0188(12) 0.0054(11) 0.0047(11) -0.0017(11)
F66 0.0345(9) 0.0194(8) 0.0235(7) 0.0017(6) 0.0070(7) -0.0049(6)
C66 0.0171(13) 0.0183(13) 0.0215(12) -0.0024(10) 0.0029(11) -0.0018(10)
C71 0.0209(14) 0.0194(13) 0.0157(11) 0.0038(10) 0.0063(10) 0.0005(10)
F72 0.0252(9) 0.0189(8) 0.0313(8) -0.0037(6) 0.0039(7) -0.0016(6)
C72 0.0207(14) 0.0231(13) 0.0167(12) 0.0011(10) 0.0035(11) -0.0011(11)
F73 0.0454(11) 0.0221(8) 0.0339(9) -0.0056(7) 0.0053(8) 0.0111(7)
C73 0.0364(17) 0.0196(14) 0.0181(12) 0.0019(11) 0.0050(12) 0.0090(12)
F74 0.0365(10) 0.0414(10) 0.0440(9) 0.0102(8) 0.0204(8) 0.0209(8)
C74 0.0256(16) 0.0333(16) 0.0252(13) 0.0091(12) 0.0120(12) 0.0147(13)
F75 0.0192(9) 0.0410(10) 0.0580(11) 0.0137(8) 0.0118(8) 0.0006(7)
C75 0.0207(15) 0.0294(15) 0.0300(14) 0.0105(12) 0.0085(12) 0.0026(12)
F76 0.0225(8) 0.0247(8) 0.0429(9) -0.0008(7) 0.0082(7) -0.0059(6)
C76 0.0255(15) 0.0170(13) 0.0222(12) 0.0033(10) 0.0080(11) -0.0002(11)

loop_
_atom_type_symbol
_atom_type_description
_atom_type_scat_dispersion_real
_atom_type_scat_dispersion_imag
_atom_type_scat_source
C C 0.0033 0.0016 'International Tables Vol C Tables 4.2.6.8 and 6.1.1.4'
H H 0.0000 0.0000 'International Tables Vol C Tables 4.2.6.8 and 6.1.1.4'
B B 0.0013 0.0007 'International Tables Vol C Tables 4.2.6.8 and 6.1.1.4'
O O 0.0106 0.0060 'International Tables Vol C Tables 4.2.6.8 and 6.1.1.4'
F F 0.0171 0.0103 'International Tables Vol C Tables 4.2.6.8 and 6.1.1.4'
S S 0.1246 0.1234 'International Tables Vol C Tables 4.2.6.8 and 6.1.1.4'
Zr Zr -2.9673 0.5597 'International Tables Vol C Tables 4.2.6.8 and 6.1.1.4'

loop_
_geom_angle_atom_site_label_1
_geom_angle_atom_site_label_2
_geom_angle_atom_site_label_3
_geom_angle
_geom_angle_publ_flag
O41 Zr1 C33 128.19(8) ?
O41 Zr1 S1 103.19(4) ?
C33 Zr1 S1 103.14(7) ?
O41 Zr1 C32 96.96(8) ?
C33 Zr1 C32 33.17(8) ?
S1 Zr1 C32 127.45(6) ?
O41 Zr1 C22 120.80(7) ?
C33 Zr1 C22 76.02(8) ?
S1 Zr1 C22 124.53(6) ?
C32 Zr1 C22 81.32(8) ?
O41 Zr1 C21 132.62(7) ?
C33 Zr1 C21 89.44(8) ?
S1 Zr1 C21 92.63(6) ?
C32 Zr1 C21 108.16(9) ?
C22 Zr1 C21 32.79(8) ?
O41 Zr1 C23 88.24(7) ?
C33 Zr1 C23 98.93(8) ?
S1 Zr1 C23 139.98(6) ?
C32 Zr1 C23 87.86(8) ?
C22 Zr1 C23 32.75(8) ?
C21 Zr1 C23 54.43(8) ?
O41 Zr1 C34 122.12(7) ?
C33 Zr1 C34 32.69(8) ?
S1 Zr1 C34 73.96(6) ?
C32 Zr1 C34 54.38(8) ?
C22 Zr1 C34 104.53(8) ?
C21 Zr1 C34 105.09(8) ?
C23 Zr1 C34 131.37(8) ?
O41 Zr1 C25 103.55(7) ?
C33 Zr1 C25 122.12(8) ?
S1 Zr1 C25 85.91(6) ?
C32 Zr1 C25 135.26(8) ?
C22 Zr1 C25 54.00(8) ?
C21 Zr1 C25 32.70(8) ?
C23 Zr1 C25 54.07(8) ?
C34 Zr1 C25 132.93(9) ?
O41 Zr1 C24 78.76(7) ?
C33 Zr1 C24 129.18(8) ?
S1 Zr1 C24 111.48(6) ?
C32 Zr1 C24 119.89(8) ?
C22 Zr1 C24 53.92(8) ?
C21 Zr1 C24 53.96(8) ?
C23 Zr1 C24 32.71(8) ?
C34 Zr1 C24 157.59(8) ?
C25 Zr1 C24 32.23(8) ?
O41 Zr1 C31 75.26(7) ?
C33 Zr1 C31 54.14(9) ?
S1 Zr1 C31 109.14(6) ?
C32 Zr1 C31 32.56(8) ?
C22 Zr1 C31 113.20(8) ?
C21 Zr1 C31 140.34(8) ?
C23 Zr1 C31 110.85(8) ?
C34 Zr1 C31 53.75(9) ?
C25 Zr1 C31 164.86(8) ?
C24 Zr1 C31 135.60(8) ?
O41 Zr1 C35 89.57(7) ?
C33 Zr1 C35 54.20(8) ?
S1 Zr1 C35 77.83(6) ?
C32 Zr1 C35 54.12(8) ?
C22 Zr1 C35 129.78(8) ?
C21 Zr1 C35 137.68(8) ?
C23 Zr1 C35 141.32(8) ?
C34 Zr1 C35 32.59(8) ?
C25 Zr1 C35 161.13(8) ?
C24 Zr1 C35 166.37(8) ?
C31 Zr1 C35 32.27(8) ?
C11 S1 Zr1 113.19(8) ?
B1 C1 H1A 109.5 n
B1 C1 H1B 109.5 n
H1A C1 H1B 109.5 n
B1 C1 H1C 109.5 n
H1A C1 H1C 109.5 n
H1B C1 H1C 109.5 n
C1 B1 C61 113.6(2) ?
C1 B1 C71 110.24(19) ?
C61 B1 C71 104.72(19) ?
C1 B1 C51 103.99(19) ?
C61 B1 C51 111.65(19) ?
C71 B1 C51 112.9(2) ?
C12 C11 C16 119.1(2) ?
C12 C11 S1 119.02(19) ?
C16 C11 S1 121.88(19) ?
C11 C12 C13 121.0(2) ?
C11 C12 H12 119.5 n
C13 C12 H12 119.5 n
C14 C13 C12 119.3(3) ?
C14 C13 H13 120.3 n
C12 C13 H13 120.3 n
C13 C14 C15 120.8(2) ?
C13 C14 H14 119.6 n
C15 C14 H14 119.6 n
C16 C15 C14 119.9(2) ?
C16 C15 H15 120.1 n
C14 C15 H15 120.1 n
O17 C16 C15 124.1(2) ?
O17 C16 C11 115.9(2) ?
C15 C16 C11 119.9(2) ?
C16 O17 C18 117.38(19) ?
O17 C18 H18A 109.5 n
O17 C18 H18B 109.5 n
H18A C18 H18B 109.5 n
O17 C18 H18C 109.5 n
H18A C18 H18C 109.5 n
H18B C18 H18C 109.5 n
C22 C21 C25 107.5(2) ?
C22 C21 Zr1 73.46(14) ?
C25 C21 Zr1 74.44(14) ?
C22 C21 H21 126.2 n
C25 C21 H21 126.2 n
Zr1 C21 H21 117.9 n
C23 C22 C21 108.5(2) ?
C23 C22 Zr1 73.78(14) ?
C21 C22 Zr1 73.75(13) ?
C23 C22 H22 125.8 n
C21 C22 H22 125.8 n
Zr1 C22 H22 118.6 n
C22 C23 C24 107.4(2) ?
C22 C23 Zr1 73.47(13) ?
C24 C23 Zr1 74.56(14) ?
C22 C23 H23 126.3 n
C24 C23 H23 126.3 n
Zr1 C23 H23 117.7 n
C25 C24 C23 108.3(2) ?
C25 C24 Zr1 73.74(13) ?
C23 C24 Zr1 72.73(13) ?
C25 C24 H24 125.8 n
C23 C24 H24 125.8 n
Zr1 C24 H24 119.5 n
C24 C25 C21 108.2(2) ?
C24 C25 Zr1 74.03(14) ?
C21 C25 Zr1 72.86(13) ?
C24 C25 H25 125.9 n
C21 C25 H25 125.9 n
Zr1 C25 H25 119.1 n
C32 C31 C35 108.3(2) ?
C32 C31 Zr1 71.73(14) ?
C35 C31 Zr1 73.89(14) ?
C32 C31 H31 125.8 n
C35 C31 H31 125.8 n
Zr1 C31 H31 120.3 n
C31 C32 C33 107.8(2) ?
C31 C32 Zr1 75.70(14) ?
C33 C32 Zr1 73.14(14) ?
C31 C32 H32 126.1 n
C33 C32 H32 126.1 n
Zr1 C32 H32 117.1 n
C34 C33 C32 108.1(2) ?
C34 C33 Zr1 75.21(14) ?
C32 C33 Zr1 73.69(14) ?
C34 C33 H33 125.9 n
C32 C33 H33 125.9 n
Zr1 C33 H33 117.2 n
C33 C34 C35 107.9(2) ?
C33 C34 Zr1 72.10(14) ?
C35 C34 Zr1 74.43(14) ?
C33 C34 H34 126.0 n
C35 C34 H34 126.0 n
Zr1 C34 H34 119.3 n
C31 C35 C34 107.8(2) ?
C31 C35 Zr1 73.84(14) ?
C34 C35 Zr1 72.98(13) ?
C31 C35 H35 126.1 n
C34 C35 H35 126.1 n
Zr1 C35 H35 119.0 n
C45 O41 C42 108.94(18) ?
C45 O41 Zr1 123.55(14) ?
C42 O41 Zr1 122.26(13) ?
O41 C42 C43 104.06(19) ?
O41 C42 H42A 110.9 n
C43 C42 H42A 110.9 n
O41 C42 H42B 110.9 n
C43 C42 H42B 110.9 n
H42A C42 H42B 109.0 n
C42 C43 C44 102.3(2) ?
C42 C43 H43A 111.3 n
C44 C43 H43A 111.3 n
C42 C43 H43B 111.3 n
C44 C43 H43B 111.3 n
H43A C43 H43B 109.2 n
C45 C44 C43 103.4(2) ?
C45 C44 H44A 111.1 n
C43 C44 H44A 111.1 n
C45 C44 H44B 111.1 n
C43 C44 H44B 111.1 n
H44A C44 H44B 109.1 n
O41 C45 C44 105.37(19) ?
O41 C45 H45A 110.7 n
C44 C45 H45A 110.7 n
O41 C45 H45B 110.7 n
C44 C45 H45B 110.7 n
H45A C45 H45B 108.8 n
C52 C51 C56 111.9(2) ?
C52 C51 B1 127.2(2) ?
C56 C51 B1 120.2(2) ?
F52 C52 C53 114.4(2) ?
F52 C52 C51 120.7(2) ?
C53 C52 C51 124.9(2) ?
F53 C53 C52 120.8(2) ?
F53 C53 C54 119.2(2) ?
C52 C53 C54 120.0(2) ?
F54 C54 C53 120.6(2) ?
F54 C54 C55 121.5(2) ?
C53 C54 C55 118.0(2) ?
F55 C55 C56 120.9(2) ?
F55 C55 C54 119.3(2) ?
C56 C55 C54 119.7(2) ?
F56 C56 C55 115.4(2) ?
F56 C56 C51 119.2(2) ?
C55 C56 C51 125.4(2) ?
C62 C61 C66 113.1(2) ?
C62 C61 B1 126.6(2) ?
C66 C61 B1 120.3(2) ?
F62 C62 C63 114.4(2) ?
F62 C62 C61 121.6(2) ?
C63 C62 C61 124.0(2) ?
F63 C63 C64 119.6(2) ?
F63 C63 C62 120.4(2) ?
C64 C63 C62 120.0(2) ?
F64 C64 C63 120.8(2) ?
F64 C64 C65 120.5(2) ?
C63 C64 C65 118.7(2) ?
F65 C65 C66 120.5(2) ?
F65 C65 C64 120.2(2) ?
C66 C65 C64 119.3(2) ?
F66 C66 C65 115.9(2) ?
F66 C66 C61 119.2(2) ?
C65 C66 C61 124.8(2) ?
C76 C71 C72 112.7(2) ?
C76 C71 B1 119.9(2) ?
C72 C71 B1 127.4(2) ?
F72 C72 C73 115.0(2) ?
F72 C72 C71 121.0(2) ?
C73 C72 C71 124.1(2) ?
F73 C73 C74 120.1(2) ?
F73 C73 C72 120.4(2) ?
C74 C73 C72 119.6(2) ?
F74 C74 C73 120.8(3) ?
F74 C74 C75 120.0(3) ?
C73 C74 C75 119.2(2) ?
F75 C75 C74 119.7(2) ?
F75 C75 C76 120.9(2) ?
C74 C75 C76 119.4(2) ?
F76 C76 C75 115.5(2) ?
F76 C76 C71 119.7(2) ?
C75 C76 C71 124.8(2) ?

loop_
_geom_bond_atom_site_label_1
_geom_bond_atom_site_label_2
_geom_bond_distance
_geom_bond_publ_flag
Zr1 O41 2.2207(16) ?
Zr1 C33 2.470(2) ?
Zr1 S1 2.4726(6) ?
Zr1 C32 2.477(2) ?
Zr1 C22 2.499(2) ?
Zr1 C21 2.503(2) ?
Zr1 C23 2.503(2) ?
Zr1 C34 2.510(2) ?
Zr1 C25 2.523(2) ?
Zr1 C24 2.527(2) ?
Zr1 C31 2.528(2) ?
Zr1 C35 2.528(2) ?
S1 C11 1.775(2) ?
C1 B1 1.633(4) ?
C1 H1A 0.9800 n
C1 H1B 0.9800 n
C1 H1C 0.9800 n
B1 C61 1.660(3) ?
B1 C71 1.661(4) ?
B1 C51 1.664(4) ?
C11 C12 1.386(3) ?
C11 C16 1.406(3) ?
C12 C13 1.389(4) ?
C12 H12 0.9500 n
C13 C14 1.379(4) ?
C13 H13 0.9500 n
C14 C15 1.391(4) ?
C14 H14 0.9500 n
C15 C16 1.385(3) ?
C15 H15 0.9500 n
C16 O17 1.370(3) ?
O17 C18 1.431(3) ?
C18 H18A 0.9800 n
C18 H18B 0.9800 n
C18 H18C 0.9800 n
C21 C22 1.412(3) ?
C21 C25 1.415(3) ?
C21 H21 0.9500 n
C22 C23 1.410(3) ?
C22 H22 0.9500 n
C23 C24 1.417(3) ?
C23 H23 0.9500 n
C24 C25 1.402(4) ?
C24 H24 0.9500 n
C25 H25 0.9500 n
C31 C32 1.404(4) ?
C31 C35 1.405(4) ?
C31 H31 0.9500 n
C32 C33 1.412(4) ?
C32 H32 0.9500 n
C33 C34 1.402(4) ?
C33 H33 0.9500 n
C34 C35 1.414(4) ?
C34 H34 0.9500 n
C35 H35 0.9500 n
O41 C45 1.481(3) ?
O41 C42 1.483(3) ?
C42 C43 1.509(4) ?
C42 H42A 0.9900 n
C42 H42B 0.9900 n
C43 C44 1.529(4) ?
C43 H43A 0.9900 n
C43 H43B 0.9900 n
C44 C45 1.513(4) ?
C44 H44A 0.9900 n
C44 H44B 0.9900 n
C45 H45A 0.9900 n
C45 H45B 0.9900 n
C51 C52 1.390(3) ?
C51 C56 1.395(3) ?
F52 C52 1.365(3) ?
C52 C53 1.374(3) ?
F53 C53 1.352(3) ?
C53 C54 1.377(3) ?
F54 C54 1.341(3) ?
C54 C55 1.379(4) ?
F55 C55 1.352(3) ?
C55 C56 1.368(4) ?
F56 C56 1.365(3) ?
C61 C62 1.387(3) ?
C61 C66 1.391(3) ?
F62 C62 1.355(3) ?
C62 C63 1.384(3) ?
F63 C63 1.349(3) ?
C63 C64 1.370(4) ?
F64 C64 1.345(3) ?
C64 C65 1.379(3) ?
F65 C65 1.349(3) ?
C65 C66 1.376(3) ?
F66 C66 1.359(3) ?
C71 C76 1.384(3) ?
C71 C72 1.392(3) ?
F72 C72 1.358(3) ?
C72 C73 1.389(3) ?
F73 C73 1.354(3) ?
C73 C74 1.366(4) ?
F74 C74 1.349(3) ?
C74 C75 1.367(4) ?
F75 C75 1.354(3) ?
C75 C76 1.382(3) ?
F76 C76 1.359(3) ?
